data_4312591
loop_
_publ_author_name
'Xiao-Li Zhao'
'Quan-Ming Wang'
'Thomas C. W. Mak'

_publ_section_title
;
 Self-Assembled Silver Polyhedra with Embedded Acetylide Dianion
 Stabilized by Perfluorocarboxylate and 4-Hydroxyquinoline Ligands
;
_journal_name_full 'Inorganic Chemistry'
_journal_page_first 7872
_journal_page_last 7876
_journal_paper_doi 10.1021/ic034595l
_journal_volume 42
_journal_year 2003
_chemical_formula_sum 'C49 H16 Ag11 F45 N2 O25'
_chemical_formula_weight 3074.21
_chemical_name_systematic
; 
 ? 
;
_space_group_IT_number 4
_symmetry_cell_setting monoclinic
_symmetry_space_group_name_Hall 'P 2yb'
_symmetry_space_group_name_H-M 'P 1 21 1'
_atom_sites_solution_hydrogens geom
_atom_sites_solution_primary direct
_atom_sites_solution_secondary difmap
_audit_creation_method SHELXL-97
_cell_angle_alpha 90.00
_cell_angle_beta 98.977(2)
_cell_angle_gamma 90.00
_cell_formula_units_Z 2
_cell_length_a 16.0495(16)
_cell_length_b 14.8692(15)
_cell_length_c 16.8874(16)
_cell_measurement_temperature 293(2)
_cell_volume 3980.7(7)
_computing_structure_refinement 'SHELXL-97 (Sheldrick, 1997)'
_computing_structure_solution 'SHELXS-97 (Sheldrick, 1990)'
_diffrn_ambient_temperature 293(2)
_diffrn_measured_fraction_theta_full 0.994
_diffrn_measured_fraction_theta_max 0.994
_diffrn_radiation_monochromator graphite
_diffrn_radiation_source 'fine-focus sealed tube'
_diffrn_radiation_type MoK\a
_diffrn_radiation_wavelength 0.71073
_diffrn_reflns_av_R_equivalents 0.0277
_diffrn_reflns_av_sigmaI/netI 0.0492
_diffrn_reflns_limit_h_max 21
_diffrn_reflns_limit_h_min -13
_diffrn_reflns_limit_k_max 19
_diffrn_reflns_limit_k_min -19
_diffrn_reflns_limit_l_max 20
_diffrn_reflns_limit_l_min -22
_diffrn_reflns_number 28146
_diffrn_reflns_theta_full 28.01
_diffrn_reflns_theta_max 28.01
_diffrn_reflns_theta_min 1.83
_exptl_absorpt_coefficient_mu 2.819
_exptl_absorpt_correction_T_max 1
_exptl_absorpt_correction_T_min 0.706089
_exptl_absorpt_correction_type Sadabs
_exptl_crystal_colour Colorless
_exptl_crystal_density_diffrn 2.565
_exptl_crystal_density_method 'not measured'
_exptl_crystal_description Block
_exptl_crystal_F_000 2892
_exptl_crystal_size_max 0.517
_exptl_crystal_size_mid 0.261
_exptl_crystal_size_min 0.216
_refine_diff_density_max 0.888
_refine_diff_density_min -0.552
_refine_diff_density_rms 0.105
_refine_ls_abs_structure_details 'Flack H D (1983), Acta Cryst. A39, 876-881'
_refine_ls_abs_structure_Flack -0.01(3)
_refine_ls_extinction_method none
_refine_ls_goodness_of_fit_ref 1.056
_refine_ls_hydrogen_treatment mixed
_refine_ls_matrix_type full
_refine_ls_number_parameters 1189
_refine_ls_number_reflns 18138
_refine_ls_number_restraints 26
_refine_ls_restrained_S_all 1.056
_refine_ls_R_factor_all 0.0697
_refine_ls_R_factor_gt 0.0484
_refine_ls_shift/su_max 0.001
_refine_ls_shift/su_mean 0.000
_refine_ls_structure_factor_coef Fsqd
_refine_ls_weighting_details 'calc w=1/[\s^2^(Fo^2^)+(0.0573P)^2^+0.0000P] where P=(Fo^2^+2Fc^2^)/3'
_refine_ls_weighting_scheme calc
_refine_ls_wR_factor_gt 0.1081
_refine_ls_wR_factor_ref 0.1218
_reflns_number_gt 13439
_reflns_number_total 18138
_reflns_threshold_expression >2sigma(I)
_cod_data_source_file ic034595lsi20030826_024656_4.cif
_cod_data_source_block compound4
_cod_depositor_comments
;
The following automatic conversions were performed:

'_symmetry_cell_setting' value 'Monoclinic' changed to 'monoclinic'
according to the built-in table from CIF Core dictionary named
'cif_core.dic' version 2.4.1 from 2010-06-29.

Automatic conversion script
Id: cif_fix_values 1646 2011-03-28 12:23:43Z adriana 
;
_cod_database_code 4312591

loop_
_symmetry_equiv_pos_as_xyz
'x, y, z'
'-x, y+1/2, -z'

loop_
_atom_site_label
_atom_site_type_symbol
_atom_site_fract_x
_atom_site_fract_y
_atom_site_fract_z
_atom_site_U_iso_or_equiv
_atom_site_adp_type
_atom_site_occupancy
_atom_site_symmetry_multiplicity
_atom_site_calc_flag
_atom_site_refinement_flags
_atom_site_disorder_assembly
_atom_site_disorder_group
Ag1 Ag 0.39892(5) 0.20518(5) 0.47193(4) 0.06756(19) Uani 1 1 d . . .
Ag2 Ag 0.30066(5) -0.05108(6) 0.46536(4) 0.0758(2) Uani 1 1 d . . .
Ag3 Ag 0.51460(5) 0.09181(6) 0.37365(5) 0.0712(2) Uani 1 1 d . . .
Ag4 Ag 0.52936(5) 0.11525(5) 0.58135(5) 0.0750(2) Uani 1 1 d . . .
Ag5 Ag 0.39396(5) -0.00113(6) 0.62424(4) 0.0723(2) Uani 1 1 d . . .
Ag6 Ag 0.53793(5) -0.09514(5) 0.54074(5) 0.0717(2) Uani 1 1 d . . .
Ag7 Ag 0.32827(5) 0.06655(5) 0.33403(4) 0.06632(19) Uani 1 1 d . . .
Ag8 Ag 0.38465(5) 0.31407(7) 0.61069(5) 0.0832(3) Uani 1 1 d . . .
Ag9 Ag 0.56191(5) 0.37838(7) 0.66979(5) 0.0890(3) Uani 1 1 d . . .
Ag10 Ag 0.61539(6) 0.25632(7) 0.45163(4) 0.0775(2) Uani 1 1 d . . .
Ag11 Ag 0.69303(5) 0.25183(6) 0.62945(5) 0.0734(2) Uani 1 1 d . . .
C1 C 0.4399(5) 0.0142(6) 0.5107(5) 0.0545(19) Uani 1 1 d . . .
C2 C 0.4192(5) 0.0380(5) 0.4418(5) 0.0500(18) Uani 1 1 d . . .
C3 C 0.5691(5) 0.2720(5) 0.5692(5) 0.0494(17) Uani 1 1 d . . .
C4 C 0.4935(5) 0.2885(6) 0.5528(5) 0.0540(19) Uani 1 1 d . . .
O1 O 0.5273(7) 0.1304(11) 0.7228(5) 0.150(6) Uani 1 1 d . . .
O2 O 0.4049(6) 0.0835(8) 0.7383(5) 0.105(3) Uani 1 1 d . . .
C5 C 0.4696(8) 0.1223(10) 0.7584(6) 0.083(3) Uani 1 1 d U . .
C6 C 0.4816(8) 0.1741(12) 0.8426(8) 0.102(4) Uani 1 1 d U . .
C7 C 0.5280(17) 0.1214(13) 0.9070(9) 0.139(7) Uani 1 1 d U . .
F11 F 0.4092(8) 0.2085(10) 0.8552(7) 0.180(5) Uani 1 1 d . . .
F12 F 0.5287(9) 0.2535(6) 0.8383(7) 0.158(4) Uani 1 1 d . . .
F13 F 0.5376(10) 0.1696(8) 0.9729(5) 0.186(6) Uani 1 1 d . . .
F14 F 0.5940(10) 0.0863(13) 0.8917(7) 0.254(12) Uani 1 1 d . . .
F15 F 0.4672(13) 0.0563(9) 0.9140(6) 0.220(8) Uani 1 1 d . . .
O3 O 0.5082(5) 0.1909(6) 0.2713(4) 0.083(2) Uani 1 1 d . . .
O4 O 0.5619(5) 0.3162(5) 0.3309(4) 0.080(2) Uani 1 1 d . . .
C8 C 0.5268(7) 0.2691(7) 0.2743(6) 0.067(2) Uani 1 1 d U . .
C9 C 0.4971(11) 0.3228(9) 0.1943(8) 0.099(4) Uani 1 1 d U . .
C10 C 0.5608(16) 0.3284(12) 0.1407(10) 0.137(7) Uani 1 1 d U . .
F21 F 0.4322(9) 0.2685(10) 0.1453(7) 0.239(10) Uani 1 1 d . . .
F22 F 0.4625(7) 0.3962(8) 0.2073(6) 0.151(4) Uani 1 1 d . . .
F23 F 0.5275(8) 0.3613(7) 0.0704(4) 0.141(4) Uani 1 1 d . . .
F24 F 0.5990(9) 0.2548(7) 0.1315(6) 0.169(5) Uani 1 1 d . . .
F25 F 0.6149(8) 0.3898(9) 0.1801(7) 0.166(5) Uani 1 1 d . . .
O5 O 0.2685(5) 0.1520(8) 0.5020(7) 0.123(4) Uani 1 1 d . . .
O6 O 0.2584(5) 0.2379(6) 0.6062(5) 0.089(2) Uani 1 1 d . . .
C11 C 0.2334(6) 0.1822(8) 0.5549(6) 0.072(3) Uani 1 1 d . . .
C12 C 0.1466(7) 0.1403(9) 0.5578(8) 0.084(3) Uani 1 1 d . . .
C13 C 0.0769(9) 0.1905(12) 0.5222(17) 0.137(7) Uani 1 1 d . . .
F31 F 0.1392(7) 0.1218(10) 0.6331(6) 0.166(5) Uani 1 1 d . . .
F32 F 0.1391(6) 0.0576(6) 0.5234(8) 0.148(4) Uani 1 1 d . . .
F33 F 0.0765(8) 0.2664(9) 0.5521(19) 0.322(17) Uani 1 1 d . . .
F34 F 0.0827(9) 0.2023(19) 0.4473(10) 0.274(14) Uani 1 1 d . . .
F35 F 0.0036(5) 0.1507(10) 0.5268(10) 0.193(6) Uani 1 1 d . . .
O7 O 0.6373(6) 0.0063(8) 0.4278(7) 0.119(3) Uani 1 1 d . . .
O8 O 0.7074(8) 0.1330(8) 0.4592(9) 0.152(5) Uani 1 1 d . . .
C14 C 0.6975(7) 0.0511(9) 0.4549(7) 0.083(3) Uani 1 1 d . . .
C15 C 0.7807(13) -0.0041(15) 0.4905(16) 0.173(10) Uani 1 1 d D . .
C16 C 0.8397(15) -0.001(2) 0.429(2) 0.44(5) Uani 1 1 d D . .
F41 F 0.7625(6) -0.0911(6) 0.5134(6) 0.131(3) Uani 1 1 d . . .
F42 F 0.8205(8) 0.0381(7) 0.5705(5) 0.144(4) Uani 1 1 d . . .
F43 F 0.9085(6) -0.0482(8) 0.4977(9) 0.167(5) Uani 1 1 d . . .
F44 F 0.7985(8) -0.0512(10) 0.3805(6) 0.160(4) Uani 1 1 d . . .
F45 F 0.8619(8) 0.0785(9) 0.4311(10) 0.199(6) Uani 1 1 d . . .
O9 O 0.7477(5) 0.2753(5) 0.7671(4) 0.081(2) Uani 1 1 d . . .
O10 O 0.6666(4) 0.3942(5) 0.7781(4) 0.0728(18) Uani 1 1 d . . .
C17 C 0.7229(6) 0.3408(7) 0.8011(6) 0.066(2) Uani 1 1 d . . .
C18 C 0.7718(7) 0.3622(8) 0.8861(6) 0.075(3) Uani 1 1 d . . .
C19 C 0.7250(11) 0.3544(14) 0.9555(8) 0.113(5) Uani 1 1 d . . .
F51 F 0.8423(5) 0.3153(7) 0.9021(4) 0.114(3) Uani 1 1 d . . .
F52 F 0.7973(6) 0.4507(6) 0.8922(5) 0.123(3) Uani 1 1 d . . .
F53 F 0.7702(6) 0.3660(8) 1.0242(4) 0.142(4) Uani 1 1 d . . .
F54 F 0.6986(10) 0.2670(11) 0.9515(7) 0.200(7) Uani 1 1 d . . .
F55 F 0.6572(7) 0.4012(13) 0.9474(6) 0.205(7) Uani 1 1 d . . .
O11 O 0.3359(6) 0.2539(5) 0.3458(5) 0.093(3) Uani 1 1 d . . .
O12 O 0.3507(4) 0.4024(5) 0.3564(4) 0.0669(16) Uani 1 1 d . . .
C20 C 0.3208(6) 0.3320(6) 0.3262(5) 0.062(2) Uani 1 1 d . . .
C21 C 0.2516(9) 0.3434(8) 0.2526(8) 0.092(4) Uani 1 1 d . . .
C22 C 0.1670(13) 0.3469(13) 0.2669(11) 0.125(6) Uani 1 1 d . . .
F61 F 0.2592(6) 0.2799(6) 0.1971(5) 0.124(3) Uani 1 1 d . . .
F62 F 0.2672(7) 0.4226(7) 0.2133(6) 0.157(4) Uani 1 1 d . . .
F63 F 0.1131(7) 0.3559(7) 0.1977(7) 0.172(5) Uani 1 1 d . . .
F64 F 0.1463(7) 0.2738(14) 0.2990(8) 0.198(7) Uani 1 1 d . . .
F65 F 0.1537(7) 0.4134(12) 0.3148(10) 0.249(11) Uani 1 1 d . . .
O13 O 0.1930(4) 0.0368(6) 0.2866(5) 0.084(2) Uani 1 1 d . . .
O14 O 0.1839(4) -0.0758(5) 0.3733(4) 0.0737(19) Uani 1 1 d . . .
C23 C 0.1577(7) -0.0286(8) 0.3158(9) 0.089(4) Uani 1 1 d . . .
C24 C 0.0661(9) -0.0601(13) 0.2699(11) 0.122(6) Uani 1 1 d . . .
C25 C 0.0027(13) -0.037(3) 0.2990(19) 0.206(16) Uani 1 1 d . . .
F71 F 0.0582(8) -0.1521(6) 0.2647(8) 0.165(5) Uani 1 1 d . . .
F72 F 0.0569(6) -0.0371(9) 0.1910(5) 0.145(4) Uani 1 1 d . . .
F73 F -0.0703(5) -0.0578(10) 0.2565(8) 0.181(5) Uani 1 1 d . . .
F74 F 0.0089(8) -0.0528(18) 0.3752(7) 0.265(12) Uani 1 1 d . . .
F75 F 0.0103(8) 0.0655(11) 0.2979(10) 0.196(6) Uani 1 1 d . . .
O15 O 0.4837(5) 0.4664(5) 0.7431(4) 0.0704(17) Uani 1 1 d . . .
O16 O 0.3722(5) 0.3768(5) 0.7335(4) 0.0741(18) Uani 1 1 d . . .
O17 O 0.2684(4) -0.0567(5) 0.6572(4) 0.0711(17) Uani 1 1 d . . .
O18 O 0.2485(4) -0.1483(4) 0.5534(4) 0.0631(15) Uani 1 1 d . . .
O19 O -0.1127(4) -0.4849(6) 0.1206(5) 0.086(2) Uani 1 1 d . . .
H19A H -0.1478 -0.4738 0.1498 0.129 Uiso 1 1 calc R . .
O20 O 0.1275(5) 0.2820(6) -0.1338(4) 0.084(2) Uani 1 1 d . . .
H20A H 0.1597 0.2814 -0.1670 0.125 Uiso 1 1 calc R . .
O1W O 0.8283(4) 0.2395(5) 0.5986(4) 0.0762(18) Uani 1 1 d . . .
O2W O 0.3588(4) 0.0847(5) 0.1953(4) 0.0693(16) Uani 1 1 d . . .
O3W O 0.3176(8) -0.4112(6) 0.3149(7) 0.134(4) Uani 1 1 d . . .
O4W O 0.2245(6) 0.2830(7) -0.2409(5) 0.102(3) Uani 1 1 d . . .
O5W O -0.2322(5) -0.4550(7) 0.2070(6) 0.102(3) Uani 1 1 d . . .
C26 C 0.4188(7) 0.4375(7) 0.7638(6) 0.070(3) Uani 1 1 d . . .
C27 C 0.3910(12) 0.4844(11) 0.8394(12) 0.126(6) Uani 1 1 d . . .
C28 C 0.3178(13) 0.5389(18) 0.8250(15) 0.148(8) Uani 1 1 d . . .
C29 C 0.2328(6) -0.1175(7) 0.6172(6) 0.064(2) Uani 1 1 d . . .
C30 C 0.1520(16) -0.1613(13) 0.6479(11) 0.151(9) Uani 1 1 d . . .
C31 C 0.153(3) -0.210(2) 0.707(2) 0.25(2) Uani 1 1 d . . .
C32 C -0.0372(6) -0.4500(6) 0.1533(6) 0.065(2) Uani 1 1 d . . .
C33 C -0.0247(7) -0.4052(9) 0.2251(6) 0.084(3) Uani 1 1 d . . .
H33A H -0.0670 -0.4010 0.2567 0.101 Uiso 1 1 calc R . .
F81 F 0.3898(11) 0.4149(8) 0.8979(5) 0.201(7) Uani 1 1 d . . .
F82 F 0.4631(7) 0.5354(8) 0.8813(6) 0.149(4) Uani 1 1 d . . .
F83 F 0.2607(7) 0.4812(11) 0.8106(10) 0.206(7) Uani 1 1 d . . .
F84 F 0.3369(10) 0.5891(8) 0.7742(9) 0.183(6) Uani 1 1 d . . .
F85 F 0.3197(10) 0.5729(11) 0.9058(10) 0.264(11) Uani 1 1 d . . .
N1 N 0.1160(6) -0.3733(7) 0.2068(6) 0.090(3) Uani 1 1 d . . .
H1A H 0.1633 -0.3477 0.2244 0.108 Uiso 1 1 calc R . .
C34 C 0.0536(9) -0.3665(9) 0.2483(7) 0.097(4) Uani 1 1 d . . .
H34A H 0.0625 -0.3340 0.2959 0.116 Uiso 1 1 calc R . .
C35 C 0.1075(6) -0.4197(7) 0.1369(6) 0.070(2) Uani 1 1 d . . .
C36 C 0.1743(7) -0.4282(11) 0.0946(9) 0.097(4) Uani 1 1 d . . .
H36A H 0.2266 -0.4037 0.1149 0.116 Uiso 1 1 calc R . .
C37 C 0.1632(11) -0.4720(12) 0.0244(10) 0.114(5) Uani 1 1 d . . .
H37A H 0.2072 -0.4741 -0.0055 0.137 Uiso 1 1 calc R . .
C38 C 0.0875(11) -0.5143(11) -0.0047(9) 0.109(5) Uani 1 1 d . . .
H38A H 0.0823 -0.5471 -0.0521 0.131 Uiso 1 1 calc R . .
C39 C 0.0195(8) -0.5079(7) 0.0365(6) 0.076(3) Uani 1 1 d . . .
H39A H -0.0314 -0.5357 0.0168 0.092 Uiso 1 1 calc R . .
C40 C 0.0286(6) -0.4590(6) 0.1083(5) 0.059(2) Uani 1 1 d . . .
N2 N 0.2340(5) 0.1528(6) 0.0669(5) 0.070(2) Uani 1 1 d . . .
H2A H 0.2570 0.1255 0.1097 0.084 Uiso 1 1 calc R . .
C41 C 0.1627(6) 0.2404(7) -0.0687(5) 0.063(2) Uani 1 1 d . . .
C42 C 0.2473(7) 0.2147(8) -0.0570(7) 0.078(3) Uani 1 1 d . . .
H42A H 0.2808 0.2274 -0.0958 0.093 Uiso 1 1 calc R . .
C43 C 0.2805(7) 0.1708(9) 0.0117(7) 0.085(3) Uani 1 1 d . . .
H43A H 0.3368 0.1534 0.0194 0.102 Uiso 1 1 calc R . .
C44 C 0.1509(6) 0.1755(6) 0.0598(5) 0.058(2) Uani 1 1 d . . .
C45 C 0.1037(7) 0.1534(7) 0.1192(5) 0.070(3) Uani 1 1 d . . .
H45A H 0.1280 0.1217 0.1644 0.084 Uiso 1 1 calc R . .
C46 C 0.0207(7) 0.1788(8) 0.1104(7) 0.081(3) Uani 1 1 d . . .
H46A H -0.0105 0.1656 0.1509 0.097 Uiso 1 1 calc R . .
C47 C -0.0183(7) 0.2244(7) 0.0418(7) 0.076(3) Uani 1 1 d . . .
H47A H -0.0752 0.2397 0.0361 0.091 Uiso 1 1 calc R . .
C48 C 0.0285(6) 0.2459(6) -0.0164(5) 0.059(2) Uani 1 1 d . . .
H48A H 0.0035 0.2783 -0.0610 0.071 Uiso 1 1 calc R . .
C49 C 0.1129(6) 0.2207(6) -0.0108(5) 0.057(2) Uani 1 1 d . . .
F91 F 0.0955(8) -0.2006(13) 0.5820(7) 0.216(8) Uani 1 1 d . . .
F92 F 0.0945(7) -0.0870(9) 0.6649(10) 0.185(5) Uani 1 1 d . . .
F93 F 0.0758(12) -0.2381(14) 0.7132(12) 0.295(12) Uani 1 1 d . . .
F94 F 0.2134(12) -0.2686(10) 0.6875(11) 0.216(7) Uani 1 1 d . . .
F95 F 0.1994(12) -0.1684(15) 0.7649(9) 0.224(9) Uani 1 1 d . . .

loop_
_atom_site_aniso_label
_atom_site_aniso_U_11
_atom_site_aniso_U_22
_atom_site_aniso_U_33
_atom_site_aniso_U_23
_atom_site_aniso_U_13
_atom_site_aniso_U_12
Ag1 0.0567(4) 0.0713(4) 0.0692(4) -0.0176(3) -0.0069(3) -0.0031(3)
Ag2 0.0703(5) 0.0921(5) 0.0595(4) 0.0171(4) -0.0073(3) -0.0352(4)
Ag3 0.0600(4) 0.0875(5) 0.0677(4) 0.0073(4) 0.0153(3) -0.0180(4)
Ag4 0.0809(5) 0.0589(4) 0.0773(4) 0.0045(3) -0.0122(4) -0.0187(4)
Ag5 0.0646(4) 0.0978(6) 0.0554(4) -0.0063(4) 0.0119(3) -0.0137(4)
Ag6 0.0680(4) 0.0541(4) 0.0845(5) 0.0005(3) -0.0149(4) 0.0103(3)
Ag7 0.0597(4) 0.0758(5) 0.0568(3) 0.0145(3) -0.0118(3) -0.0099(3)
Ag8 0.0566(4) 0.1231(7) 0.0720(5) -0.0274(5) 0.0167(4) -0.0029(4)
Ag9 0.0605(4) 0.1082(7) 0.0895(5) -0.0534(5) -0.0156(4) 0.0206(4)
Ag10 0.0860(5) 0.0947(6) 0.0536(4) -0.0074(4) 0.0165(4) -0.0027(5)
Ag11 0.0495(4) 0.0807(5) 0.0824(5) 0.0016(4) -0.0137(3) 0.0097(3)
C1 0.058(5) 0.057(5) 0.043(4) 0.002(3) -0.007(4) 0.006(4)
C2 0.053(4) 0.049(4) 0.049(4) 0.007(3) 0.013(4) 0.002(3)
C3 0.053(5) 0.043(4) 0.053(4) 0.005(3) 0.013(4) 0.003(3)
C4 0.048(5) 0.046(4) 0.062(5) -0.002(3) -0.009(4) -0.004(3)
O1 0.115(8) 0.270(17) 0.062(4) -0.002(7) 0.005(5) -0.083(10)
O2 0.087(6) 0.146(8) 0.084(5) -0.046(6) 0.016(4) -0.030(6)
C5 0.073(7) 0.117(9) 0.056(5) 0.009(6) -0.004(5) -0.011(6)
C6 0.080(8) 0.133(12) 0.092(8) -0.024(8) 0.013(7) -0.019(8)
C7 0.22(2) 0.121(13) 0.068(8) -0.005(8) 0.003(11) -0.053(14)
F11 0.154(9) 0.220(13) 0.171(10) -0.061(9) 0.040(8) 0.065(9)
F12 0.229(12) 0.082(5) 0.149(8) 0.005(5) -0.018(8) -0.027(7)
F13 0.311(16) 0.168(10) 0.068(4) -0.035(5) -0.008(7) -0.047(10)
F14 0.220(14) 0.37(3) 0.133(9) -0.091(12) -0.085(9) 0.200(17)
F15 0.40(2) 0.164(11) 0.099(6) 0.000(6) 0.031(10) -0.145(14)
O3 0.097(5) 0.087(6) 0.060(4) 0.014(4) -0.004(4) -0.004(4)
O4 0.089(5) 0.085(5) 0.063(4) 0.010(4) 0.000(4) -0.015(4)
C8 0.086(7) 0.055(6) 0.063(5) 0.014(4) 0.019(5) -0.002(5)
C9 0.140(12) 0.075(8) 0.080(7) 0.016(6) 0.011(8) 0.018(8)
C10 0.24(2) 0.088(10) 0.094(10) 0.018(8) 0.049(12) 0.017(13)
F21 0.233(14) 0.251(15) 0.179(10) 0.128(11) -0.138(10) -0.155(13)
F22 0.181(10) 0.164(9) 0.115(6) 0.056(6) 0.039(6) 0.077(8)
F23 0.236(11) 0.127(7) 0.058(4) 0.024(4) 0.018(5) -0.006(7)
F24 0.284(15) 0.120(7) 0.130(7) 0.036(6) 0.116(9) 0.063(9)
F25 0.187(11) 0.160(10) 0.139(8) 0.020(7) -0.006(7) -0.066(9)
O5 0.072(5) 0.147(9) 0.157(9) -0.083(8) 0.044(6) -0.021(5)
O6 0.074(5) 0.111(7) 0.086(5) -0.014(5) 0.025(4) -0.004(4)
C11 0.060(6) 0.091(8) 0.065(5) 0.008(5) 0.012(5) 0.016(5)
C12 0.076(7) 0.083(8) 0.093(8) -0.011(6) 0.014(6) -0.014(6)
C13 0.056(7) 0.099(12) 0.25(2) -0.010(13) -0.009(11) 0.005(7)
F31 0.149(8) 0.238(14) 0.121(6) 0.027(7) 0.054(6) -0.052(9)
F32 0.118(7) 0.073(5) 0.260(12) -0.019(6) 0.050(8) -0.027(5)
F33 0.100(8) 0.104(9) 0.73(5) -0.068(18) -0.049(17) 0.027(6)
F34 0.118(9) 0.48(4) 0.197(13) 0.17(2) -0.047(10) -0.002(14)
F35 0.058(4) 0.218(13) 0.302(17) -0.018(12) 0.029(7) -0.028(6)
O7 0.084(6) 0.114(7) 0.148(9) 0.019(7) -0.016(6) 0.008(6)
O8 0.154(10) 0.085(8) 0.226(14) 0.020(8) 0.055(10) 0.041(7)
C14 0.070(7) 0.075(8) 0.091(7) -0.007(6) -0.022(6) 0.004(6)
C15 0.110(13) 0.110(14) 0.29(3) 0.013(16) -0.017(16) -0.025(11)
C16 0.084(15) 0.13(2) 1.11(15) 0.08(5) 0.09(4) -0.008(15)
F41 0.168(8) 0.069(4) 0.162(8) 0.012(5) 0.041(6) -0.022(5)
F42 0.189(10) 0.134(8) 0.085(5) -0.023(5) -0.049(6) 0.026(7)
F43 0.081(5) 0.142(8) 0.278(14) 0.016(9) 0.026(7) 0.035(6)
F44 0.168(10) 0.204(12) 0.111(6) -0.055(7) 0.033(7) -0.031(9)
F45 0.146(9) 0.149(10) 0.313(17) 0.084(11) 0.068(10) -0.042(8)
O9 0.073(4) 0.083(5) 0.082(4) -0.011(4) -0.005(4) 0.027(4)
O10 0.068(4) 0.065(4) 0.078(4) -0.010(3) -0.012(3) 0.009(3)
C17 0.060(5) 0.074(6) 0.062(5) 0.002(5) 0.006(4) 0.013(5)
C18 0.064(6) 0.071(7) 0.080(6) -0.002(5) -0.017(5) 0.004(5)
C19 0.104(11) 0.158(15) 0.075(8) -0.009(9) 0.012(8) -0.032(11)
F51 0.075(4) 0.161(8) 0.095(5) -0.017(5) -0.022(4) 0.036(5)
F52 0.133(6) 0.104(6) 0.116(6) -0.007(5) -0.030(5) -0.036(5)
F53 0.149(8) 0.209(11) 0.060(4) -0.022(5) -0.013(4) -0.009(7)
F54 0.249(15) 0.220(14) 0.133(8) 0.039(9) 0.035(9) -0.105(13)
F55 0.129(8) 0.37(2) 0.124(7) -0.029(10) 0.049(7) 0.087(12)
O11 0.116(6) 0.055(4) 0.090(5) -0.009(4) -0.040(4) 0.011(4)
O12 0.069(4) 0.064(4) 0.061(3) -0.004(3) -0.012(3) -0.004(3)
C20 0.067(6) 0.054(5) 0.059(5) -0.005(4) -0.006(4) 0.003(4)
C21 0.105(10) 0.061(7) 0.096(8) -0.019(6) -0.030(7) 0.016(6)
C22 0.127(14) 0.122(13) 0.107(11) -0.028(10) -0.045(10) 0.035(11)
F61 0.131(7) 0.134(7) 0.096(5) -0.049(5) -0.014(5) -0.006(5)
F62 0.193(10) 0.121(8) 0.127(7) 0.041(6) -0.074(7) -0.009(7)
F63 0.145(8) 0.122(7) 0.204(10) -0.039(7) -0.118(8) 0.036(6)
F64 0.086(6) 0.31(2) 0.196(12) 0.079(14) 0.020(7) 0.004(9)
F65 0.116(8) 0.302(19) 0.295(17) -0.215(17) -0.075(9) 0.094(10)
O13 0.052(4) 0.103(6) 0.089(5) 0.037(4) -0.014(3) -0.016(4)
O14 0.076(4) 0.065(4) 0.071(4) 0.010(3) -0.017(3) -0.018(3)
C23 0.063(6) 0.069(7) 0.122(9) 0.015(7) -0.023(6) -0.011(5)
C24 0.068(8) 0.145(15) 0.145(14) 0.057(11) -0.012(9) -0.012(8)
C25 0.074(12) 0.30(4) 0.24(3) 0.14(3) -0.010(16) -0.038(17)
F71 0.175(10) 0.070(5) 0.220(11) -0.012(6) -0.065(8) 0.003(5)
F72 0.106(6) 0.228(12) 0.089(5) 0.012(7) -0.019(4) -0.032(7)
F73 0.062(5) 0.263(15) 0.205(11) -0.047(11) -0.023(6) -0.033(7)
F74 0.119(9) 0.56(4) 0.130(8) 0.046(15) 0.059(7) -0.011(14)
F75 0.141(10) 0.186(13) 0.250(15) -0.070(12) 0.000(10) 0.048(10)
O15 0.071(4) 0.060(4) 0.081(4) -0.010(3) 0.015(4) -0.001(3)
O16 0.076(4) 0.084(5) 0.065(4) -0.014(4) 0.023(3) -0.009(4)
O17 0.055(4) 0.087(5) 0.073(4) -0.008(4) 0.020(3) -0.001(3)
O18 0.069(4) 0.061(4) 0.061(3) -0.001(3) 0.015(3) -0.012(3)
O19 0.062(4) 0.105(6) 0.089(5) -0.009(4) 0.006(4) -0.025(4)
O20 0.087(5) 0.109(6) 0.053(3) 0.022(4) 0.008(3) 0.013(4)
O1W 0.052(3) 0.085(5) 0.088(4) -0.002(4) -0.003(3) 0.012(3)
O2W 0.070(4) 0.073(4) 0.062(3) 0.014(3) -0.003(3) 0.005(3)
O3W 0.176(10) 0.065(5) 0.181(10) -0.028(6) 0.086(9) -0.029(6)
O4W 0.105(6) 0.131(8) 0.074(5) 0.000(5) 0.030(5) -0.031(5)
O5W 0.073(5) 0.125(7) 0.111(6) 0.029(5) 0.027(5) 0.000(5)
C26 0.078(7) 0.069(6) 0.068(6) -0.010(5) 0.027(5) 0.003(5)
C27 0.141(14) 0.090(10) 0.170(15) -0.027(10) 0.099(13) -0.019(9)
C28 0.127(15) 0.16(2) 0.173(19) -0.059(16) 0.073(15) -0.023(15)
C29 0.063(6) 0.070(6) 0.063(5) 0.006(5) 0.021(5) 0.001(5)
C30 0.22(2) 0.121(14) 0.132(13) -0.036(11) 0.099(15) -0.081(16)
C31 0.33(5) 0.19(3) 0.27(4) -0.04(3) 0.23(4) -0.13(3)
C32 0.068(6) 0.055(5) 0.074(6) 0.001(4) 0.019(5) -0.007(4)
C33 0.077(7) 0.107(9) 0.070(6) -0.009(6) 0.019(5) 0.002(6)
F81 0.39(2) 0.151(9) 0.089(5) -0.006(6) 0.118(9) 0.007(11)
F82 0.142(7) 0.186(10) 0.123(7) -0.080(7) 0.033(6) -0.026(7)
F83 0.125(8) 0.235(16) 0.268(16) -0.134(14) 0.063(9) -0.054(9)
F84 0.251(15) 0.115(8) 0.211(12) 0.009(8) 0.124(12) 0.030(9)
F85 0.303(17) 0.243(16) 0.304(17) -0.199(15) 0.230(16) -0.142(14)
N1 0.066(5) 0.112(8) 0.087(6) -0.013(6) -0.001(5) -0.036(5)
C34 0.119(10) 0.086(8) 0.081(7) -0.018(6) -0.001(7) -0.037(8)
C35 0.063(6) 0.067(6) 0.075(6) 0.005(5) -0.004(5) -0.003(5)
C36 0.061(7) 0.125(11) 0.106(9) 0.033(9) 0.020(7) 0.002(7)
C37 0.113(12) 0.116(12) 0.127(12) 0.016(10) 0.065(11) 0.015(9)
C38 0.144(14) 0.099(10) 0.090(9) 0.003(7) 0.037(9) 0.027(9)
C39 0.089(7) 0.066(6) 0.075(6) -0.003(5) 0.015(6) -0.014(5)
C40 0.058(5) 0.050(5) 0.066(5) 0.012(4) 0.001(4) 0.000(4)
N2 0.076(5) 0.065(5) 0.061(4) -0.007(4) -0.014(4) 0.009(4)
C41 0.061(5) 0.070(6) 0.053(5) -0.005(4) -0.006(4) 0.000(4)
C42 0.063(6) 0.094(8) 0.076(6) 0.016(6) 0.008(5) 0.004(5)
C43 0.066(6) 0.103(9) 0.084(7) -0.021(6) 0.004(6) 0.011(6)
C44 0.065(5) 0.059(5) 0.043(4) -0.009(3) -0.008(4) -0.009(4)
C45 0.094(7) 0.062(5) 0.047(4) -0.001(4) -0.006(5) -0.014(5)
C46 0.074(7) 0.093(8) 0.077(6) 0.004(6) 0.015(5) -0.013(6)
C47 0.059(6) 0.076(7) 0.092(7) 0.011(5) 0.007(5) 0.004(5)
C48 0.059(5) 0.058(5) 0.055(4) 0.012(4) -0.008(4) 0.003(4)
C49 0.055(5) 0.061(5) 0.050(4) -0.003(4) -0.005(4) 0.008(4)
F91 0.147(10) 0.35(2) 0.150(9) -0.055(11) 0.032(8) -0.155(13)
F92 0.120(8) 0.164(11) 0.291(16) 0.025(11) 0.095(10) 0.007(7)
F93 0.31(2) 0.32(2) 0.304(19) -0.081(17) 0.203(18) -0.21(2)
F94 0.274(18) 0.138(11) 0.265(17) 0.067(11) 0.128(16) 0.036(11)
F95 0.247(18) 0.27(2) 0.163(11) -0.029(12) 0.056(11) -0.116(16)

loop_
_atom_type_symbol
_atom_type_description
_atom_type_scat_dispersion_real
_atom_type_scat_dispersion_imag
_atom_type_scat_source
C C 0.0033 0.0016 'International Tables Vol C Tables 4.2.6.8 and 6.1.1.4'
H H 0.0000 0.0000 'International Tables Vol C Tables 4.2.6.8 and 6.1.1.4'
N N 0.0061 0.0033 'International Tables Vol C Tables 4.2.6.8 and 6.1.1.4'
O O 0.0106 0.0060 'International Tables Vol C Tables 4.2.6.8 and 6.1.1.4'
F F 0.0171 0.0103 'International Tables Vol C Tables 4.2.6.8 and 6.1.1.4'
Ag Ag -0.8971 1.1015 'International Tables Vol C Tables 4.2.6.8 and 6.1.1.4'

loop_
_geom_angle_atom_site_label_1
_geom_angle_atom_site_label_2
_geom_angle_atom_site_label_3
_geom_angle
_geom_angle_site_symmetry_1
_geom_angle_site_symmetry_3
_geom_angle_publ_flag
C4 Ag1 O11 122.7(3) . . ?
C4 Ag1 O5 126.2(3) . . ?
O11 Ag1 O5 91.6(4) . . ?
C4 Ag1 C2 124.0(3) . . ?
O11 Ag1 C2 99.8(3) . . ?
O5 Ag1 C2 82.1(3) . . ?
C4 Ag1 Ag8 47.9(2) . . ?
O11 Ag1 Ag8 119.3(2) . . ?
O5 Ag1 Ag8 80.1(2) . . ?
C2 Ag1 Ag8 137.09(17) . . ?
C4 Ag1 Ag4 60.9(2) . . ?
O11 Ag1 Ag4 153.7(2) . . ?
O5 Ag1 Ag4 106.5(3) . . ?
C2 Ag1 Ag4 65.04(18) . . ?
Ag8 Ag1 Ag4 83.22(3) . . ?
C4 Ag1 Ag6 47.9(2) . 2_656 ?
O11 Ag1 Ag6 75.1(2) . 2_656 ?
O5 Ag1 Ag6 129.3(3) . 2_656 ?
C2 Ag1 Ag6 147.71(18) . 2_656 ?
Ag8 Ag1 Ag6 66.06(3) . 2_656 ?
Ag4 Ag1 Ag6 105.66(3) . 2_656 ?
C4 Ag1 Ag3 102.5(2) . . ?
O11 Ag1 Ag3 83.8(2) . . ?
O5 Ag1 Ag3 123.1(2) . . ?
C2 Ag1 Ag3 43.72(17) . . ?
Ag8 Ag1 Ag3 148.46(3) . . ?
Ag4 Ag1 Ag3 70.34(3) . . ?
Ag6 Ag1 Ag3 104.18(3) 2_656 . ?
C4 Ag1 Ag7 158.5(2) . . ?
O11 Ag1 Ag7 58.52(18) . . ?
O5 Ag1 Ag7 73.4(2) . . ?
C2 Ag1 Ag7 43.11(18) . . ?
Ag8 Ag1 Ag7 153.22(4) . . ?
Ag4 Ag1 Ag7 107.91(3) . . ?
Ag6 Ag1 Ag7 129.88(3) 2_656 . ?
Ag3 Ag1 Ag7 56.10(2) . . ?
O14 Ag2 O18 89.8(2) . . ?
O14 Ag2 C2 124.5(3) . . ?
O18 Ag2 C2 145.5(2) . . ?
O14 Ag2 C1 153.4(3) . . ?
O18 Ag2 C1 116.7(2) . . ?
C2 Ag2 C1 28.9(3) . . ?
O14 Ag2 Ag7 77.47(17) . . ?
O18 Ag2 Ag7 167.06(17) . . ?
C2 Ag2 Ag7 47.46(19) . . ?
C1 Ag2 Ag7 76.10(19) . . ?
O14 Ag2 Ag5 155.4(2) . . ?
O18 Ag2 Ag5 75.97(16) . . ?
C2 Ag2 Ag5 73.13(19) . . ?
C1 Ag2 Ag5 46.21(19) . . ?
Ag7 Ag2 Ag5 115.13(3) . . ?
O14 Ag2 Ag11 67.32(19) . 2_646 ?
O18 Ag2 Ag11 78.58(16) . 2_646 ?
C2 Ag2 Ag11 108.64(19) . 2_646 ?
C1 Ag2 Ag11 113.7(2) . 2_646 ?
Ag7 Ag2 Ag11 98.16(3) . 2_646 ?
Ag5 Ag2 Ag11 127.23(4) . 2_646 ?
O14 Ag2 Ag10 112.37(18) . 2_646 ?
O18 Ag2 Ag10 50.67(17) . 2_646 ?
C2 Ag2 Ag10 105.2(2) . 2_646 ?
C1 Ag2 Ag10 85.5(2) . 2_646 ?
Ag7 Ag2 Ag10 136.68(4) . 2_646 ?
Ag5 Ag2 Ag10 73.94(3) . 2_646 ?
Ag11 Ag2 Ag10 54.28(3) 2_646 2_646 ?
C2 Ag3 O3 133.1(3) . . ?
C2 Ag3 O7 101.8(3) . . ?
O3 Ag3 O7 124.9(3) . . ?
C2 Ag3 Ag7 47.0(2) . . ?
O3 Ag3 Ag7 89.2(2) . . ?
O7 Ag3 Ag7 138.8(3) . . ?
C2 Ag3 Ag10 115.0(2) . . ?
O3 Ag3 Ag10 76.7(2) . . ?
O7 Ag3 Ag10 85.0(3) . . ?
Ag7 Ag3 Ag10 129.11(4) . . ?
C2 Ag3 Ag1 53.6(2) . . ?
O3 Ag3 Ag1 95.4(2) . . ?
O7 Ag3 Ag1 126.6(3) . . ?
Ag7 Ag3 Ag1 62.30(3) . . ?
Ag10 Ag3 Ag1 70.59(3) . . ?
C1 Ag4 O1 118.4(4) . . ?
C1 Ag4 C3 137.6(3) . . ?
O1 Ag4 C3 92.2(4) . . ?
C1 Ag4 C4 116.2(3) . . ?
O1 Ag4 C4 93.0(4) . . ?
C3 Ag4 C4 27.3(3) . . ?
C1 Ag4 Ag1 68.7(2) . . ?
O1 Ag4 Ag1 118.0(4) . . ?
C3 Ag4 Ag1 71.1(2) . . ?
C4 Ag4 Ag1 47.49(17) . . ?
C1 Ag4 Ag5 46.8(2) . . ?
O1 Ag4 Ag5 71.7(3) . . ?
C3 Ag4 Ag5 142.56(19) . . ?
C4 Ag4 Ag5 117.64(19) . . ?
Ag1 Ag4 Ag5 86.60(3) . . ?
C1 Ag4 Ag6 44.9(2) . . ?
O1 Ag4 Ag6 108.1(4) . . ?
C3 Ag4 Ag6 153.48(19) . . ?
C4 Ag4 Ag6 156.61(18) . . ?
Ag1 Ag4 Ag6 111.38(3) . . ?
Ag5 Ag4 Ag6 62.57(3) . . ?
C1 Ag4 Ag11 160.1(2) . . ?
O1 Ag4 Ag11 80.4(3) . . ?
C3 Ag4 Ag11 39.4(2) . . ?
C4 Ag4 Ag11 66.00(17) . . ?
Ag1 Ag4 Ag11 109.85(3) . . ?
Ag5 Ag4 Ag11 151.94(4) . . ?
Ag6 Ag4 Ag11 126.15(4) . . ?
C1 Ag5 O2 134.0(3) . . ?
C1 Ag5 O17 132.5(3) . . ?
O2 Ag5 O17 87.1(3) . . ?
C1 Ag5 Ag4 50.1(2) . . ?
O2 Ag5 Ag4 85.5(2) . . ?
O17 Ag5 Ag4 164.8(2) . . ?
C1 Ag5 Ag2 54.4(2) . . ?
O2 Ag5 Ag2 149.9(3) . . ?
O17 Ag5 Ag2 78.05(17) . . ?
Ag4 Ag5 Ag2 102.26(3) . . ?
C1 Ag5 Ag6 44.8(2) . . ?
O2 Ag5 Ag6 130.1(2) . . ?
O17 Ag5 Ag6 131.39(19) . . ?
Ag4 Ag5 Ag6 62.61(3) . . ?
Ag2 Ag5 Ag6 77.83(3) . . ?
C1 Ag6 O12 127.9(3) . 2_646 ?
C1 Ag6 C4 108.0(3) . 2_646 ?
O12 Ag6 C4 124.1(3) 2_646 2_646 ?
C1 Ag6 Ag1 151.6(2) . 2_646 ?
O12 Ag6 Ag1 79.38(18) 2_646 2_646 ?
C4 Ag6 Ag1 45.37(19) 2_646 2_646 ?
C1 Ag6 Ag5 42.5(2) . . ?
O12 Ag6 Ag5 101.77(18) 2_646 . ?
C4 Ag6 Ag5 121.6(2) 2_646 . ?
Ag1 Ag6 Ag5 134.47(4) 2_646 . ?
C1 Ag6 Ag4 45.3(2) . . ?
O12 Ag6 Ag4 84.70(18) 2_646 . ?
C4 Ag6 Ag4 148.37(19) 2_646 . ?
Ag1 Ag6 Ag4 163.02(3) 2_646 . ?
Ag5 Ag6 Ag4 54.82(3) . . ?
C1 Ag6 Ag8 116.9(2) . 2_646 ?
O12 Ag6 Ag8 103.74(18) 2_646 2_646 ?
C4 Ag6 Ag8 40.9(2) 2_646 2_646 ?
Ag1 Ag6 Ag8 53.05(3) 2_646 2_646 ?
Ag5 Ag6 Ag8 154.47(3) . 2_646 ?
Ag4 Ag6 Ag8 126.72(4) . 2_646 ?
C1 Ag6 Ag10 89.6(2) . 2_646 ?
O12 Ag6 Ag10 117.08(18) 2_646 2_646 ?
C4 Ag6 Ag10 56.8(2) 2_646 2_646 ?
Ag1 Ag6 Ag10 67.97(3) 2_646 2_646 ?
Ag5 Ag6 Ag10 71.59(3) . 2_646 ?
Ag4 Ag6 Ag10 125.63(4) . 2_646 ?
Ag8 Ag6 Ag10 97.39(3) 2_646 2_646 ?
C2 Ag7 O13 138.0(3) . . ?
C2 Ag7 O2W 127.0(3) . . ?
O13 Ag7 O2W 90.4(3) . . ?
C2 Ag7 Ag2 53.9(2) . . ?
O13 Ag7 Ag2 84.21(18) . . ?
O2W Ag7 Ag2 149.34(17) . . ?
C2 Ag7 Ag3 47.4(2) . . ?
O13 Ag7 Ag3 170.9(2) . . ?
O2W Ag7 Ag3 81.93(16) . . ?
Ag2 Ag7 Ag3 99.85(3) . . ?
C2 Ag7 Ag1 53.3(2) . . ?
O13 Ag7 Ag1 127.2(2) . . ?
O2W Ag7 Ag1 121.32(17) . . ?
Ag2 Ag7 Ag1 84.89(3) . . ?
Ag3 Ag7 Ag1 61.60(3) . . ?
C2 Ag7 Ag9 64.2(2) . 2_646 ?
O13 Ag7 Ag9 108.4(2) . 2_646 ?
O2W Ag7 Ag9 83.67(16) . 2_646 ?
Ag2 Ag7 Ag9 69.65(3) . 2_646 ?
Ag3 Ag7 Ag9 65.99(3) . 2_646 ?
Ag1 Ag7 Ag9 115.55(3) . 2_646 ?
C4 Ag8 O16 131.7(3) . . ?
C4 Ag8 O6 131.6(3) . . ?
O16 Ag8 O6 91.7(3) . . ?
C4 Ag8 Ag1 50.4(2) . . ?
O16 Ag8 Ag1 169.7(2) . . ?
O6 Ag8 Ag1 83.0(2) . . ?
C4 Ag8 Ag9 54.5(2) . . ?
O16 Ag8 Ag9 77.54(18) . . ?
O6 Ag8 Ag9 160.3(2) . . ?
Ag1 Ag8 Ag9 104.83(3) . . ?
C4 Ag8 Ag6 45.1(2) . 2_656 ?
O16 Ag8 Ag6 128.7(2) . 2_656 ?
O6 Ag8 Ag6 127.5(2) . 2_656 ?
Ag1 Ag8 Ag6 60.88(3) . 2_656 ?
Ag9 Ag8 Ag6 71.18(3) . 2_656 ?
O10 Ag9 O15 84.6(2) . . ?
O10 Ag9 C3 122.4(3) . . ?
O15 Ag9 C3 150.2(3) . . ?
O10 Ag9 C4 149.7(3) . . ?
O15 Ag9 C4 121.4(3) . . ?
C3 Ag9 C4 29.2(3) . . ?
O10 Ag9 Ag11 77.98(17) . . ?
O15 Ag9 Ag11 160.92(19) . . ?
C3 Ag9 Ag11 44.7(2) . . ?
C4 Ag9 Ag11 73.7(2) . . ?
O10 Ag9 Ag8 146.2(2) . . ?
O15 Ag9 Ag8 78.06(18) . . ?
C3 Ag9 Ag8 72.3(2) . . ?
C4 Ag9 Ag8 45.0(2) . . ?
Ag11 Ag9 Ag8 112.77(4) . . ?
O10 Ag9 Ag7 66.63(19) . 2_656 ?
O15 Ag9 Ag7 82.35(18) . 2_656 ?
C3 Ag9 Ag7 118.1(2) . 2_656 ?
C4 Ag9 Ag7 127.4(2) . 2_656 ?
Ag11 Ag9 Ag7 97.59(3) . 2_656 ?
Ag8 Ag9 Ag7 137.54(4) . 2_656 ?
C3 Ag10 O4 128.7(3) . . ?
C3 Ag10 O8 109.1(4) . . ?
O4 Ag10 O8 120.2(4) . . ?
C3 Ag10 Ag11 43.4(2) . . ?
O4 Ag10 Ag11 158.1(2) . . ?
O8 Ag10 Ag11 76.9(4) . . ?
C3 Ag10 Ag3 103.6(2) . . ?
O4 Ag10 Ag3 80.1(2) . . ?
O8 Ag10 Ag3 71.9(4) . . ?
Ag11 Ag10 Ag3 120.17(4) . . ?
C3 Ag10 Ag6 63.0(2) . 2_656 ?
O4 Ag10 Ag6 66.1(2) . 2_656 ?
O8 Ag10 Ag6 168.8(3) . 2_656 ?
Ag11 Ag10 Ag6 99.59(3) . 2_656 ?
Ag3 Ag10 Ag6 101.52(3) . 2_656 ?
C3 Ag10 Ag2 73.1(2) . 2_656 ?
O4 Ag10 Ag2 96.4(2) . 2_656 ?
O8 Ag10 Ag2 115.7(4) . 2_656 ?
Ag11 Ag10 Ag2 62.42(3) . 2_656 ?
Ag3 Ag10 Ag2 172.26(4) . 2_656 ?
Ag6 Ag10 Ag2 70.73(3) 2_656 2_656 ?
C3 Ag11 O1W 138.5(3) . . ?
C3 Ag11 O9 128.8(3) . . ?
O1W Ag11 O9 90.9(3) . . ?
C3 Ag11 Ag9 51.2(2) . . ?
O1W Ag11 Ag9 145.2(2) . . ?
O9 Ag11 Ag9 81.37(17) . . ?
C3 Ag11 Ag10 46.9(2) . . ?
O1W Ag11 Ag10 91.93(18) . . ?
O9 Ag11 Ag10 170.12(19) . . ?
Ag9 Ag11 Ag10 90.95(3) . . ?
C3 Ag11 Ag4 47.0(2) . . ?
O1W Ag11 Ag4 129.04(19) . . ?
O9 Ag11 Ag4 119.1(2) . . ?
Ag9 Ag11 Ag4 83.23(3) . . ?
Ag10 Ag11 Ag4 65.71(3) . . ?
C3 Ag11 Ag2 75.0(2) . 2_656 ?
O1W Ag11 Ag2 82.12(19) . 2_656 ?
O9 Ag11 Ag2 107.8(2) . 2_656 ?
Ag9 Ag11 Ag2 68.40(3) . 2_656 ?
Ag10 Ag11 Ag2 63.31(3) . 2_656 ?
Ag4 Ag11 Ag2 120.02(3) . 2_656 ?
C2 C1 Ag5 143.0(7) . . ?
C2 C1 Ag6 120.1(7) . . ?
Ag5 C1 Ag6 92.6(3) . . ?
C2 C1 Ag4 111.4(7) . . ?
Ag5 C1 Ag4 83.1(3) . . ?
Ag6 C1 Ag4 89.8(3) . . ?
C2 C1 Ag2 73.5(6) . . ?
Ag5 C1 Ag2 79.4(3) . . ?
Ag6 C1 Ag2 110.7(4) . . ?
Ag4 C1 Ag2 153.4(4) . . ?
C1 C2 Ag7 154.4(7) . . ?
C1 C2 Ag3 119.9(7) . . ?
Ag7 C2 Ag3 85.6(3) . . ?
C1 C2 Ag2 77.6(6) . . ?
Ag7 C2 Ag2 78.6(3) . . ?
Ag3 C2 Ag2 156.8(4) . . ?
C1 C2 Ag1 96.7(6) . . ?
Ag7 C2 Ag1 83.6(3) . . ?
Ag3 C2 Ag1 82.6(3) . . ?
Ag2 C2 Ag1 111.9(3) . . ?
C4 C3 Ag11 164.3(7) . . ?
C4 C3 Ag10 105.9(6) . . ?
Ag11 C3 Ag10 89.7(3) . . ?
C4 C3 Ag9 82.5(6) . . ?
Ag11 C3 Ag9 84.0(3) . . ?
Ag10 C3 Ag9 140.9(4) . . ?
C4 C3 Ag4 87.0(6) . . ?
Ag11 C3 Ag4 93.6(3) . . ?
Ag10 C3 Ag4 95.9(3) . . ?
Ag9 C3 Ag4 122.9(3) . . ?
C3 C4 Ag8 140.6(7) . . ?
C3 C4 Ag1 125.3(7) . . ?
Ag8 C4 Ag1 81.6(3) . . ?
C3 C4 Ag6 113.7(6) . 2_656 ?
Ag8 C4 Ag6 94.0(3) . 2_656 ?
Ag1 C4 Ag6 86.8(3) . 2_656 ?
C3 C4 Ag9 68.3(5) . . ?
Ag8 C4 Ag9 80.5(3) . . ?
Ag1 C4 Ag9 161.5(4) . . ?
Ag6 C4 Ag9 99.2(3) 2_656 . ?
C3 C4 Ag4 65.7(5) . . ?
Ag8 C4 Ag4 104.7(3) . . ?
Ag1 C4 Ag4 71.6(2) . . ?
Ag6 C4 Ag4 148.5(4) 2_656 . ?
Ag9 C4 Ag4 108.6(3) . . ?
C5 O1 Ag4 128.8(8) . . ?
C5 O2 Ag5 117.2(8) . . ?
O1 C5 O2 128.3(12) . . ?
O1 C5 C6 113.9(11) . . ?
O2 C5 C6 117.7(11) . . ?
F11 C6 F12 100.2(14) . . ?
F11 C6 C7 116.8(16) . . ?
F12 C6 C7 106.0(12) . . ?
F11 C6 C5 110.0(11) . . ?
F12 C6 C5 110.4(11) . . ?
C7 C6 C5 112.5(14) . . ?
F14 C7 F13 114(2) . . ?
F14 C7 F15 111(2) . . ?
F13 C7 F15 107.3(16) . . ?
F14 C7 C6 115.2(15) . . ?
F13 C7 C6 108.6(19) . . ?
F15 C7 C6 98.9(17) . . ?
C8 O3 Ag3 128.1(7) . . ?
C8 O4 Ag10 122.2(7) . . ?
O3 C8 O4 131.0(9) . . ?
O3 C8 C9 114.4(10) . . ?
O4 C8 C9 114.4(10) . . ?
F22 C9 F21 106.3(15) . . ?
F22 C9 C10 115.2(13) . . ?
F21 C9 C10 100.7(14) . . ?
F22 C9 C8 111.8(11) . . ?
F21 C9 C8 107.3(10) . . ?
C10 C9 C8 114.2(13) . . ?
F24 C10 F23 110.2(15) . . ?
F24 C10 F25 111(2) . . ?
F23 C10 F25 109.3(14) . . ?
F24 C10 C9 114.8(14) . . ?
F23 C10 C9 110.6(19) . . ?
F25 C10 C9 100.8(14) . . ?
C11 O5 Ag1 124.2(8) . . ?
C11 O6 Ag8 123.1(7) . . ?
O5 C11 O6 129.4(11) . . ?
O5 C11 C12 113.7(11) . . ?
O6 C11 C12 117.0(9) . . ?
F31 C12 F32 102.0(12) . . ?
F31 C12 C13 109.8(15) . . ?
F32 C12 C13 106.7(13) . . ?
F31 C12 C11 109.4(10) . . ?
F32 C12 C11 112.0(10) . . ?
C13 C12 C11 116.0(13) . . ?
F33 C13 F34 106(2) . . ?
F33 C13 F35 108.8(19) . . ?
F34 C13 F35 108.4(19) . . ?
F33 C13 C12 111.4(19) . . ?
F34 C13 C12 108.5(18) . . ?
F35 C13 C12 113.1(18) . . ?
C14 O7 Ag3 114.5(9) . . ?
C14 O8 Ag10 134.2(11) . . ?
O7 C14 O8 131.2(13) . . ?
O7 C14 C15 115.6(13) . . ?
O8 C14 C15 113.2(13) . . ?
F41 C15 C16 113(2) . . ?
F41 C15 F42 102.2(18) . . ?
C16 C15 F42 112(2) . . ?
F41 C15 C14 112.4(15) . . ?
C16 C15 C14 107.5(18) . . ?
F42 C15 C14 109.2(17) . . ?
F44 C16 F45 137(3) . . ?
F44 C16 C15 96.2(18) . . ?
F45 C16 C15 102(2) . . ?
F44 C16 F43 117(2) . . ?
F45 C16 F43 103(2) . . ?
C15 C16 F43 85(2) . . ?
C17 O9 Ag11 118.4(6) . . ?
C17 O10 Ag9 126.9(7) . . ?
O10 C17 O9 130.2(9) . . ?
O10 C17 C18 113.7(9) . . ?
O9 C17 C18 116.1(8) . . ?
F51 C18 F52 104.7(9) . . ?
F51 C18 C19 108.5(11) . . ?
F52 C18 C19 101.3(11) . . ?
F51 C18 C17 111.9(9) . . ?
F52 C18 C17 111.4(9) . . ?
C19 C18 C17 117.7(10) . . ?
F53 C19 F55 112.0(15) . . ?
F53 C19 F54 107.5(16) . . ?
F55 C19 F54 105.1(16) . . ?
F53 C19 C18 114.7(13) . . ?
F55 C19 C18 113.3(14) . . ?
F54 C19 C18 103.1(14) . . ?
C20 O11 Ag1 125.8(6) . . ?
C20 O12 Ag6 122.4(6) . 2_656 ?
O11 C20 O12 130.5(9) . . ?
O11 C20 C21 114.3(8) . . ?
O12 C20 C21 115.2(8) . . ?
F61 C21 F62 102.6(12) . . ?
F61 C21 C22 109.7(11) . . ?
F62 C21 C22 107.4(13) . . ?
F61 C21 C20 110.5(9) . . ?
F62 C21 C20 108.4(10) . . ?
C22 C21 C20 117.1(12) . . ?
F64 C22 F65 107(2) . . ?
F64 C22 F63 106.2(16) . . ?
F65 C22 F63 108.4(13) . . ?
F64 C22 C21 111.0(14) . . ?
F65 C22 C21 112.5(16) . . ?
F63 C22 C21 111.0(18) . . ?
C23 O13 Ag7 118.8(6) . . ?
C23 O14 Ag2 126.7(7) . . ?
O14 C23 O13 129.4(10) . . ?
O14 C23 C24 112.8(11) . . ?
O13 C23 C24 117.7(11) . . ?
C25 C24 F72 110.2(16) . . ?
C25 C24 F71 103(2) . . ?
F72 C24 F71 101.1(17) . . ?
C25 C24 C23 118(2) . . ?
F72 C24 C23 110.3(12) . . ?
F71 C24 C23 112.7(12) . . ?
C24 C25 F74 114(2) . . ?
C24 C25 F73 116(3) . . ?
F74 C25 F73 115.1(18) . . ?
C24 C25 F75 101.4(17) . . ?
F74 C25 F75 101(3) . . ?
F73 C25 F75 107(2) . . ?
C26 O15 Ag9 120.8(6) . . ?
C26 O16 Ag8 122.5(6) . . ?
C29 O17 Ag5 118.7(6) . . ?
C29 O18 Ag2 118.1(6) . . ?
O15 C26 O16 128.7(9) . . ?
O15 C26 C27 115.8(11) . . ?
O16 C26 C27 115.5(10) . . ?
C28 C27 F81 115.6(16) . . ?
C28 C27 F82 111.0(14) . . ?
F81 C27 F82 97.8(17) . . ?
C28 C27 C26 116.4(18) . . ?
F81 C27 C26 105.9(11) . . ?
F82 C27 C26 108.4(11) . . ?
F84 C28 F83 123(3) . . ?
F84 C28 C27 100.3(16) . . ?
F83 C28 C27 102(2) . . ?
F84 C28 F85 119(2) . . ?
F83 C28 F85 109.2(18) . . ?
C27 C28 F85 98(2) . . ?
O17 C29 O18 128.3(9) . . ?
O17 C29 C30 117.0(9) . . ?
O18 C29 C30 114.6(10) . . ?
C31 C30 F91 108(2) . . ?
C31 C30 F92 102(2) . . ?
F91 C30 F92 97(2) . . ?
C31 C30 C29 126(3) . . ?
F91 C30 C29 110.9(12) . . ?
F92 C30 C29 108.4(12) . . ?
C30 C31 F95 105(2) . . ?
C30 C31 F93 111(4) . . ?
F95 C31 F93 121(2) . . ?
C30 C31 F94 96(2) . . ?
F95 C31 F94 98(4) . . ?
F93 C31 F94 121(3) . . ?
O19 C32 C33 123.0(9) . . ?
O19 C32 C40 116.5(9) . . ?
C33 C32 C40 120.5(10) . . ?
C32 C33 C34 117.1(11) . . ?
C34 N1 C35 121.5(9) . . ?
N1 C34 C33 123.5(11) . . ?
N1 C35 C36 121.0(11) . . ?
N1 C35 C40 118.2(10) . . ?
C36 C35 C40 120.8(11) . . ?
C37 C36 C35 119.7(13) . . ?
C36 C37 C38 121.4(13) . . ?
C39 C38 C37 120.3(13) . . ?
C38 C39 C40 119.1(12) . . ?
C32 C40 C39 122.2(9) . . ?
C32 C40 C35 119.2(9) . . ?
C39 C40 C35 118.6(10) . . ?
C43 N2 C44 123.0(9) . . ?
O20 C41 C49 118.1(9) . . ?
O20 C41 C42 122.1(9) . . ?
C49 C41 C42 119.8(9) . . ?
C43 C42 C41 119.6(10) . . ?
N2 C43 C42 120.8(10) . . ?
N2 C44 C45 121.0(9) . . ?
N2 C44 C49 118.5(8) . . ?
C45 C44 C49 120.5(9) . . ?
C46 C45 C44 119.1(9) . . ?
C45 C46 C47 121.7(10) . . ?
C48 C47 C46 118.8(10) . . ?
C47 C48 C49 121.7(8) . . ?
C41 C49 C48 123.7(8) . . ?
C41 C49 C44 118.2(8) . . ?
C48 C49 C44 118.0(8) . . ?

loop_
_geom_bond_atom_site_label_1
_geom_bond_atom_site_label_2
_geom_bond_distance
_geom_bond_site_symmetry_2
_geom_bond_publ_flag
Ag1 C4 2.249(8) . ?
Ag1 O11 2.326(7) . ?
Ag1 O5 2.366(9) . ?
Ag1 C2 2.568(8) . ?
Ag1 Ag8 2.8865(11) . ?
Ag1 Ag4 2.8945(11) . ?
Ag1 Ag6 3.1553(11) 2_656 ?
Ag1 Ag3 3.1631(11) . ?
Ag1 Ag7 3.1835(10) . ?
Ag2 O14 2.271(6) . ?
Ag2 O18 2.322(6) . ?
Ag2 C2 2.402(8) . ?
Ag2 C1 2.446(9) . ?
Ag2 Ag7 2.9123(10) . ?
Ag2 Ag5 2.9561(10) . ?
Ag2 Ag11 3.3485(13) 2_646 ?
Ag2 Ag10 3.3752(13) 2_646 ?
Ag3 C2 2.204(8) . ?
Ag3 O3 2.262(7) . ?
Ag3 O7 2.402(9) . ?
Ag3 Ag7 2.9844(11) . ?
Ag3 Ag10 3.1097(12) . ?
Ag4 C1 2.283(9) . ?
Ag4 O1 2.405(9) . ?
Ag4 C3 2.434(8) . ?
Ag4 C4 2.667(8) . ?
Ag4 Ag5 2.9552(11) . ?
Ag4 Ag6 3.2102(11) . ?
Ag4 Ag11 3.3192(11) . ?
Ag5 C1 2.171(8) . ?
Ag5 O2 2.284(8) . ?
Ag5 O17 2.324(7) . ?
Ag5 Ag6 3.2091(12) . ?
Ag6 C1 2.265(8) . ?
Ag6 O12 2.291(6) 2_646 ?
Ag6 C4 2.344(8) 2_646 ?
Ag6 Ag1 3.1553(11) 2_646 ?
Ag6 Ag8 3.3011(13) 2_646 ?
Ag6 Ag10 3.3241(13) 2_646 ?
Ag7 C2 2.189(8) . ?
Ag7 O13 2.238(7) . ?
Ag7 O2W 2.482(6) . ?
Ag7 Ag9 3.3128(14) 2_646 ?
Ag8 C4 2.165(9) . ?
Ag8 O16 2.310(6) . ?
Ag8 O6 2.312(8) . ?
Ag8 Ag9 3.0196(12) . ?
Ag8 Ag6 3.3011(13) 2_656 ?
Ag9 O10 2.295(6) . ?
Ag9 O15 2.304(7) . ?
Ag9 C3 2.337(8) . ?
Ag9 C4 2.494(8) . ?
Ag9 Ag11 2.9800(11) . ?
Ag9 Ag7 3.3128(14) 2_656 ?
Ag10 C3 2.238(8) . ?
Ag10 O4 2.266(7) . ?
Ag10 O8 2.345(11) . ?
Ag10 Ag11 3.0670(11) . ?
Ag10 Ag6 3.3241(13) 2_656 ?
Ag10 Ag2 3.3752(13) 2_656 ?
Ag11 C3 2.109(8) . ?
Ag11 O1W 2.318(7) . ?
Ag11 O9 2.379(7) . ?
Ag11 Ag2 3.3485(13) 2_656 ?
C1 C2 1.212(11) . ?
C3 C4 1.226(12) . ?
C4 Ag6 2.344(8) 2_656 ?
O1 C5 1.185(14) . ?
O2 C5 1.190(14) . ?
C5 C6 1.602(18) . ?
C6 F11 1.318(17) . ?
C6 F12 1.409(18) . ?
C6 C7 1.45(2) . ?
C7 F14 1.24(3) . ?
C7 F13 1.313(18) . ?
C7 F15 1.39(2) . ?
O3 C8 1.200(13) . ?
O4 C8 1.246(12) . ?
C8 C9 1.577(15) . ?
C9 F22 1.260(16) . ?
C9 F21 1.467(18) . ?
C9 C10 1.47(2) . ?
C10 F24 1.275(19) . ?
C10 F23 1.317(19) . ?
C10 F25 1.36(2) . ?
O5 C11 1.214(12) . ?
O6 C11 1.220(13) . ?
C11 C12 1.534(16) . ?
C12 F31 1.325(15) . ?
C12 F32 1.357(15) . ?
C12 C13 1.40(2) . ?
C13 F33 1.24(2) . ?
C13 F34 1.29(3) . ?
C13 F35 1.329(18) . ?
O7 C14 1.205(14) . ?
O8 C14 1.228(16) . ?
C14 C15 1.60(2) . ?
C15 F41 1.39(2) . ?
C15 C16 1.516(5) . ?
C15 F42 1.53(2) . ?
C16 F44 1.22(3) . ?
C16 F45 1.24(3) . ?
C16 F43 1.63(4) . ?
O9 C17 1.229(12) . ?
O10 C17 1.220(11) . ?
C17 C18 1.557(14) . ?
C18 F51 1.321(12) . ?
C18 F52 1.376(14) . ?
C18 C19 1.492(18) . ?
C19 F53 1.280(15) . ?
C19 F55 1.28(2) . ?
C19 F54 1.37(2) . ?
O11 C20 1.221(12) . ?
O12 C20 1.229(11) . ?
O12 Ag6 2.291(6) 2_656 ?
C20 C21 1.542(15) . ?
C21 F61 1.349(14) . ?
C21 F62 1.394(17) . ?
C21 C22 1.42(2) . ?
C22 F64 1.28(2) . ?
C22 F65 1.316(19) . ?
C22 F63 1.348(16) . ?
O13 C23 1.262(14) . ?
O14 C23 1.218(13) . ?
C23 C24 1.621(18) . ?
C24 C25 1.25(3) . ?
C24 F72 1.361(18) . ?
C24 F71 1.38(2) . ?
C25 F74 1.30(3) . ?
C25 F73 1.31(2) . ?
C25 F75 1.53(3) . ?
O15 C26 1.227(12) . ?
O16 C26 1.231(13) . ?
O17 C29 1.217(12) . ?
O18 C29 1.232(11) . ?
O19 C32 1.354(12) . ?
O20 C41 1.311(11) . ?
C26 C27 1.580(17) . ?
C27 C28 1.42(3) . ?
C27 F81 1.43(2) . ?
C27 F82 1.47(2) . ?
C28 F84 1.21(3) . ?
C28 F83 1.25(2) . ?
C28 F85 1.45(2) . ?
C29 C30 1.61(2) . ?
C30 C31 1.23(4) . ?
C30 F91 1.44(2) . ?
C30 F92 1.50(3) . ?
C31 F95 1.29(4) . ?
C31 F93 1.33(3) . ?
C31 F94 1.37(4) . ?
C32 C33 1.370(15) . ?
C32 C40 1.400(13) . ?
C33 C34 1.382(17) . ?
N1 C34 1.313(16) . ?
N1 C35 1.356(14) . ?
C35 C36 1.383(16) . ?
C35 C40 1.409(13) . ?
C36 C37 1.34(2) . ?
C37 C38 1.39(2) . ?
C38 C39 1.386(18) . ?
C39 C40 1.401(14) . ?
N2 C43 1.309(14) . ?
N2 C44 1.362(12) . ?
C41 C49 1.387(13) . ?
C41 C42 1.394(14) . ?
C42 C43 1.365(16) . ?
C44 C45 1.388(13) . ?
C44 C49 1.421(12) . ?
C45 C46 1.369(16) . ?
C46 C47 1.403(16) . ?
C47 C48 1.366(14) . ?
C48 C49 1.395(12) . ?
